data_4000562
_journal_name_full 'Chemistry of Materials'
_journal_paper_doi 10.1021/cm050142y
_journal_year 2005
_chemical_formula_sum 'Al2 B2 K0.96 Na1.04 O7'
_chemical_formula_weight 249.01
_space_group_IT_number 150
_symmetry_cell_setting trigonal
_symmetry_space_group_name_Hall 'P 3 2"'
_symmetry_space_group_name_H-M 'P 3 2 1'
_cell_angle_alpha 90.00
_cell_angle_beta 90.00
_cell_angle_gamma 120.00
_cell_formula_units_Z 3
_cell_length_a 8.3887(6)
_cell_length_b 8.3887(6)
_cell_length_c 8.0804(8)
_cell_measurement_temperature 293(2)
_cell_volume 492.44(7)
_exptl_crystal_density_diffrn 2.519
_cod_database_code 4000562

loop_
_symmetry_equiv_pos_as_xyz
'x, y, z'
'-y, x-y, z'
'-x+y, -x, z'
'y, x, -z'
'x-y, -y, -z'
'-x, -x+y, -z'

loop_
_atom_site_label
_atom_site_type_symbol
_atom_site_fract_x
_atom_site_fract_y
_atom_site_fract_z
_atom_site_U_iso_or_equiv
_atom_site_adp_type
_atom_site_occupancy
_atom_site_symmetry_multiplicity
_atom_site_calc_flag
_atom_site_refinement_flags
_atom_site_disorder_assembly
_atom_site_disorder_group
K1 K 0.69126(16) 0.0000 0.0000 0.0254(6) Uani 0.497(19) 2 d SP . .
Na1 Na 0.69126(16) 0.0000 0.0000 0.0254(6) Uani 0.503(19) 2 d SP . .
K2 K 0.64031(17) 0.0000 0.5000 0.0266(6) Uani 0.462(19) 2 d SP . .
Na2 Na 0.64031(17) 0.0000 0.5000 0.0266(6) Uani 0.538(19) 2 d SP . .
Al1 Al 0.0000 0.0000 0.70460(18) 0.0166(3) Uani 1 3 d SD . .
Al2 Al 0.6667 0.3333 0.8091(3) 0.0202(3) Uani 1 3 d SD . .
Al3 Al 0.3333 0.6667 0.7747(2) 0.0199(4) Uani 1 3 d SD . .
B B 0.6659(7) 0.6667(6) 0.7379(5) 0.0237(6) Uani 1 1 d . . .
O1A O 0.8421(5) 0.7832(5) 0.8040(10) 0.0176(11) Uiso 0.564(18) 1 d PD . 1
O1B O 0.8493(7) 0.7789(7) 0.7468(11) 0.0147(14) Uiso 0.436(18) 1 d PD . 2
O2A O 0.5951(5) 0.4806(5) 0.7111(10) 0.0130(11) Uiso 0.547(19) 1 d PD . 1
O2B O 0.5923(6) 0.4825(7) 0.7687(12) 0.0174(15) Uiso 0.453(19) 1 d PD . 2
O3A O 0.5522(5) 0.7338(4) 0.6796(10) 0.0135(10) Uiso 0.57(2) 1 d PD . 1
O3B O 0.5565(6) 0.7419(6) 0.7342(12) 0.0107(15) Uiso 0.43(2) 1 d PD . 2
O4 O 0.0456(15) 0.0456(15) 0.5000 0.057(5) Uani 0.33 2 d SP . .
O5 O 0.289(7) 0.659(13) 0.9839(8) 0.053(6) Uani 0.33 1 d P . .
